data_7222879
loop_
_publ_author_name
'Mueller, W.'
'Schaefer, H.'
'Weiss, A.'

_publ_section_title
;
 Zur Kenntnis der Phasen Ca Li Si2 und Ca Li Ge2
;
_journal_name_full
;
Zeitschrift fuer Naturforschung, Teil B. Anorganische Chemie, Organische 
Chemie (2,1947-32,1977)
;
_journal_page_first 534
_journal_page_last 536
_journal_volume 26
_journal_year 1971
_chemical_formula_sum 'Ca Ge2 Li'
_chemical_name_systematic 'Ca Li Ge2'
_space_group_IT_number 62
_symmetry_space_group_name_Hall '-P 2ac 2n'
_symmetry_space_group_name_H-M 'P n m a'
_cell_angle_alpha 90
_cell_angle_beta 90
_cell_angle_gamma 90
_cell_formula_units_Z 4
_cell_length_a 8.07
_cell_length_b 3.93
_cell_length_c 10.77
_cell_volume 341.572
_citation_journal_id_ASTM ZENBAX
_cod_data_source_file Mueller_ZENBAX_1971_676.cif
_cod_data_source_block Ca1Ge2Li1
_cod_original_cell_volume 341.5716
_cod_original_formula_sum 'Ca1 Ge2 Li1'
_cod_database_code 7222879

loop_
_symmetry_equiv_pos_as_xyz
x,y,z
-x+1/2,-y,z+1/2
x+1/2,-y+1/2,-z+1/2
-x,y+1/2,-z
-x,-y,-z
x-1/2,y,-z-1/2
-x-1/2,y-1/2,z-1/2
x,-y-1/2,z

loop_
_atom_site_label
_atom_site_type_symbol
_atom_site_fract_x
_atom_site_fract_y
_atom_site_fract_z
_atom_site_occupancy
_atom_site_U_iso_or_equiv
Ge2 Ge 0.66 0.25 0.677 1 0.0
Li1 Li 0.995 0.25 0.617 1 0.0
Ge1 Ge 0.227 0.25 0.437 1 0.0
Ca1 Ca 0.135 0.25 0.135 1 0.0
